data_4350207
loop_
_publ_author_name
'Kotek, Jan'
'Rudovsk\'y, Jakub'
'Hermann, Petr'
'Lukes, Ivan'

_publ_section_title
;
 Three in one: TSA, TSA', and SA units in one crystal structure of a
 yttrium(III) complex with a monophosphinated H4dota analogue.
;
_journal_issue 7
_journal_name_full 'Inorganic chemistry'
_journal_page_first 3097
_journal_page_last 3102
_journal_paper_doi 10.1021/ic060006a
_journal_volume 45
_journal_year 2006
_chemical_compound_source 'synthesized by the authors'
_chemical_formula_moiety
;
C22 H33 N5 O8 P Y, C22 H35 N5 O9 P Y, C3 H8 O, 6(H2 O)
;
_chemical_formula_sum 'C47 H88 N10 O24 P2 Y2'
_chemical_formula_weight 1417.03
_space_group_IT_number 14
_space_group_name_Hall '-P 2ybc'
_space_group_name_H-M_alt 'P 1 21/c 1'
_symmetry_cell_setting monoclinic
_symmetry_space_group_name_Hall '-P 2ybc'
_symmetry_space_group_name_H-M 'P 1 21/c 1'
_atom_sites_solution_hydrogens geom
_atom_sites_solution_primary direct
_atom_sites_solution_secondary difmap
_audit_creation_method SHELXL-97
_cell_angle_alpha 90.00
_cell_angle_beta 89.9603(7)
_cell_angle_gamma 90.00
_cell_formula_units_Z 4
_cell_length_a 13.3278(2)
_cell_length_b 35.8714(6)
_cell_length_c 13.5384(3)
_cell_measurement_reflns_used 12874
_cell_measurement_temperature 150(1)
_cell_measurement_theta_max 26.02
_cell_measurement_theta_min 1.00
_cell_volume 6472.5(2)
_computing_cell_refinement 'COLLECT and DENZO'
_computing_data_collection 'COLLECT (Hooft, 1998) and DENZO (Otwinowski & Minor, 1997)'
_computing_data_reduction 'COLLECT and DENZO'
_computing_structure_refinement 'SHELXL-97 (Sheldrick, 1997)'
_computing_structure_solution 'SIR92 (Altomare et al., 1994)'
_diffrn_ambient_temperature 150(1)
_diffrn_detector_area_resol_mean 9.091
_diffrn_measured_fraction_theta_full 0.996
_diffrn_measured_fraction_theta_max 0.996
_diffrn_measurement_device_type 'Nonius KappaCCD area detector'
_diffrn_measurement_method '\f and \w scans to fill the Ewald sphere'
_diffrn_radiation_monochromator graphite
_diffrn_radiation_source 'fine-focus sealed tube'
_diffrn_radiation_type MoK\a
_diffrn_radiation_wavelength 0.71073
_diffrn_reflns_av_R_equivalents 0.0333
_diffrn_reflns_av_sigmaI/netI 0.0475
_diffrn_reflns_limit_h_max 16
_diffrn_reflns_limit_h_min -16
_diffrn_reflns_limit_k_max 44
_diffrn_reflns_limit_k_min -42
_diffrn_reflns_limit_l_max 16
_diffrn_reflns_limit_l_min -16
_diffrn_reflns_number 23208
_diffrn_reflns_theta_full 25.96
_diffrn_reflns_theta_max 25.96
_diffrn_reflns_theta_min 1.61
_diffrn_standards_number 0
_exptl_absorpt_coefficient_mu 1.915
_exptl_absorpt_correction_T_max 0.620
_exptl_absorpt_correction_T_min 0.507
_exptl_absorpt_correction_type integration
_exptl_absorpt_process_details
;
Gaussian integration (Coppens, 1970)
;
_exptl_crystal_colour colourless
_exptl_crystal_density_diffrn 1.454
_exptl_crystal_density_method 'not measured'
_exptl_crystal_description prism
_exptl_crystal_F_000 2960
_exptl_crystal_size_max 0.45
_exptl_crystal_size_mid 0.30
_exptl_crystal_size_min 0.25
_refine_diff_density_max 1.021
_refine_diff_density_min -0.626
_refine_diff_density_rms 0.097
_refine_ls_extinction_coef 0.0014(3)
_refine_ls_extinction_expression Fc^*^=kFc[1+0.001xFc^2^\l^3^/sin(2\q)]^-1/4^
_refine_ls_extinction_method SHELXL
_refine_ls_goodness_of_fit_ref 1.100
_refine_ls_hydrogen_treatment constr
_refine_ls_matrix_type full
_refine_ls_number_parameters 952
_refine_ls_number_reflns 12633
_refine_ls_number_restraints 0
_refine_ls_restrained_S_all 1.100
_refine_ls_R_factor_all 0.0805
_refine_ls_R_factor_gt 0.0594
_refine_ls_shift/su_max 0.000
_refine_ls_shift/su_mean 0.000
_refine_ls_structure_factor_coef Fsqd
_refine_ls_weighting_details 'calc w=1/[\s^2^(Fo^2^)+(0.0764P)^2^+11.5430P] where P=(Fo^2^+2Fc^2^)/3'
_refine_ls_weighting_scheme calc
_refine_ls_wR_factor_gt 0.1504
_refine_ls_wR_factor_ref 0.1614
_reflns_number_gt 9965
_reflns_number_total 12633
_reflns_threshold_expression >2sigma(I)
_cod_data_source_file ic060006asi20060102_093539.cif
_cod_data_source_block yd
_cod_depositor_comments
;
The following automatic conversions were performed:

data name '_atom_site_symetry_multiplicity' was replaced with
'_atom_site_symmetry_multiplicity' as specified in the replacement
file
'/home/saulius/struct/COD-crude-data/automatic-downloads/DataCite-retrospective/ACS/depositions/lib/lists/replacement-tags.lst'.

Automatic conversion script
Id: cif_correct_tags 6909 2019-04-08 15:41:33Z antanas 
;
_cod_original_sg_symbol_H-M P21/c
_cod_database_code 4350207

loop_
_symmetry_equiv_pos_as_xyz
'x, y, z'
'-x, y+1/2, -z+1/2'
'-x, -y, -z'
'x, -y-1/2, z-1/2'

loop_
_atom_site_label
_atom_site_type_symbol
_atom_site_fract_x
_atom_site_fract_y
_atom_site_fract_z
_atom_site_U_iso_or_equiv
_atom_site_adp_type
_atom_site_occupancy
_atom_site_symmetry_multiplicity
_atom_site_calc_flag
_atom_site_refinement_flags
_atom_site_disorder_assembly
_atom_site_disorder_group
Y1 Y 0.97413(3) 0.056893(11) 0.67072(3) 0.02767(13) Uani 1 1 d . . .
O1W O 0.9778(2) -0.00926(8) 0.6164(2) 0.0332(7) Uani 1 1 d . A .
H11 H 1.0164 -0.0198 0.5757 0.032(13) Uiso 1 1 d R . .
H12 H 0.9222 -0.0185 0.6140 0.044(15) Uiso 1 1 d R . .
N1A N 0.8458(12) 0.1141(4) 0.6361(12) 0.026(3) Uani 0.427(8) 1 d P A 1
C2A C 0.8941(14) 0.1426(5) 0.5673(12) 0.029(3) Uani 0.427(8) 1 d P A 1
H2A H 0.8978 0.1325 0.5010 0.035 Uiso 0.427(8) 1 calc PR A 1
H2B H 0.8530 0.1649 0.5651 0.035 Uiso 0.427(8) 1 calc PR A 1
C3A C 0.9960(8) 0.1524(3) 0.6017(8) 0.034(3) Uani 0.427(8) 1 d P A 1
H3A H 0.9916 0.1639 0.6663 0.041 Uiso 0.427(8) 1 calc PR A 1
H3B H 1.0254 0.1704 0.5566 0.041 Uiso 0.427(8) 1 calc PR A 1
N4A N 1.0618(9) 0.1192(3) 0.6075(9) 0.029(3) Uani 0.427(8) 1 d P A 1
C5A C 1.154(2) 0.1295(6) 0.6661(19) 0.037(5) Uani 0.427(8) 1 d P A 1
H5A H 1.2085 0.1131 0.6479 0.045 Uiso 0.427(8) 1 calc PR A 1
H5B H 1.1733 0.1548 0.6500 0.045 Uiso 0.427(8) 1 calc PR A 1
C6A C 1.1356(9) 0.1267(3) 0.7718(10) 0.036(3) Uani 0.427(8) 1 d P A 1
H6A H 1.0883 0.1459 0.7911 0.043 Uiso 0.427(8) 1 calc PR A 1
H6B H 1.1980 0.1314 0.8065 0.043 Uiso 0.427(8) 1 calc PR A 1
N7A N 1.0960(12) 0.0900(5) 0.8033(12) 0.031(3) Uani 0.427(8) 1 d P A 1
C8A C 1.0504(13) 0.0920(4) 0.9028(10) 0.034(3) Uani 0.427(8) 1 d P A 1
H8A H 1.0503 0.0673 0.9321 0.041 Uiso 0.427(8) 1 calc PR A 1
H8B H 1.0909 0.1081 0.9444 0.041 Uiso 0.427(8) 1 calc PR A 1
C9A C 0.9466(10) 0.1063(4) 0.9002(8) 0.034(3) Uani 0.427(8) 1 d P A 1
H9A H 0.9471 0.1321 0.8781 0.041 Uiso 0.427(8) 1 calc PR A 1
H9B H 0.9183 0.1057 0.9662 0.041 Uiso 0.427(8) 1 calc PR A 1
N10A N 0.8831(9) 0.0835(4) 0.8322(10) 0.024(3) Uiso 0.427(8) 1 d P A 1
C11A C 0.7903(11) 0.1056(3) 0.8076(12) 0.032(3) Uani 0.427(8) 1 d P A 1
H11A H 0.7374 0.0887 0.7872 0.038 Uiso 0.427(8) 1 calc PR A 1
H11B H 0.7675 0.1187 0.8661 0.038 Uiso 0.427(8) 1 calc PR A 1
C12A C 0.8104(9) 0.1330(3) 0.7269(8) 0.035(3) Uani 0.427(8) 1 d P A 1
H12A H 0.7495 0.1467 0.7125 0.042 Uiso 0.427(8) 1 calc PR A 1
H12B H 0.8608 0.1507 0.7488 0.042 Uiso 0.427(8) 1 calc PR A 1
N1D N 0.8182(9) 0.1047(4) 0.6558(10) 0.030(2) Uani 0.573(8) 1 d P A 2
C2D C 0.8548(8) 0.1419(3) 0.6233(9) 0.038(2) Uani 0.573(8) 1 d P A 2
H2D H 0.8821 0.1549 0.6801 0.045 Uiso 0.573(8) 1 calc PR A 2
H2E H 0.7982 0.1562 0.5992 0.045 Uiso 0.573(8) 1 calc PR A 2
C3D C 0.9337(9) 0.1405(4) 0.5439(12) 0.037(3) Uani 0.573(8) 1 d P A 2
H3D H 0.9060 0.1289 0.4851 0.045 Uiso 0.573(8) 1 calc PR A 2
H3E H 0.9542 0.1656 0.5270 0.045 Uiso 0.573(8) 1 calc PR A 2
N4D N 1.0228(7) 0.1188(2) 0.5779(7) 0.031(2) Uani 0.573(8) 1 d P A 2
C5D C 1.0849(7) 0.1427(3) 0.6434(7) 0.039(2) Uani 0.573(8) 1 d P A 2
H5D H 1.0417 0.1551 0.6908 0.046 Uiso 0.573(8) 1 calc PR A 2
H5E H 1.1177 0.1617 0.6040 0.046 Uiso 0.573(8) 1 calc PR A 2
C6D C 1.1639(15) 0.1204(5) 0.6985(14) 0.038(4) Uani 0.573(8) 1 d P A 2
H6D H 1.2077 0.1082 0.6513 0.046 Uiso 0.573(8) 1 calc PR A 2
H6E H 1.2045 0.1372 0.7380 0.046 Uiso 0.573(8) 1 calc PR A 2
N7D N 1.1170(9) 0.0918(4) 0.7643(9) 0.036(3) Uani 0.573(8) 1 d P A 2
C8D C 1.0752(7) 0.1104(3) 0.8542(9) 0.044(2) Uani 0.573(8) 1 d P A 2
H8D H 1.0455 0.1339 0.8350 0.053 Uiso 0.573(8) 1 calc PR A 2
H8E H 1.1299 0.1157 0.8994 0.053 Uiso 0.573(8) 1 calc PR A 2
C9D C 0.9976(10) 0.0876(4) 0.9076(8) 0.041(3) Uani 0.573(8) 1 d P A 2
H9D H 1.0282 0.0649 0.9319 0.049 Uiso 0.573(8) 1 calc PR A 2
H9E H 0.9731 0.1016 0.9640 0.049 Uiso 0.573(8) 1 calc PR A 2
N10D N 0.9129(8) 0.0781(3) 0.8431(7) 0.035(2) Uani 0.573(8) 1 d P A 2
C11D C 0.8451(10) 0.1111(3) 0.8362(7) 0.042(2) Uani 0.573(8) 1 d P A 2
H11D H 0.8856 0.1332 0.8265 0.050 Uiso 0.573(8) 1 calc PR A 2
H11E H 0.8096 0.1139 0.8983 0.050 Uiso 0.573(8) 1 calc PR A 2
C12D C 0.7695(8) 0.1085(3) 0.7540(9) 0.039(2) Uani 0.573(8) 1 d P A 2
H12D H 0.7262 0.0872 0.7654 0.047 Uiso 0.573(8) 1 calc PR A 2
H12E H 0.7281 0.1307 0.7543 0.047 Uiso 0.573(8) 1 calc PR A 2
C20A C 0.7522(4) 0.09243(15) 0.5836(4) 0.0436(12) Uani 1 1 d . . .
H20A H 0.7026 0.1103 0.5612 0.052 Uiso 0.427(8) 1 d PR A .
H20B H 0.7205 0.0755 0.6299 0.052 Uiso 0.427(8) 1 d PR . .
H20D H 0.7170 0.1140 0.5579 0.052 Uiso 0.573(8) 1 d PR . .
H20E H 0.7027 0.0767 0.6154 0.052 Uiso 0.573(8) 1 d PR . .
P1A P 0.80356(9) 0.06696(3) 0.47931(9) 0.0321(3) Uani 1 1 d . A .
O11A O 0.9060(2) 0.05409(8) 0.5153(2) 0.0339(7) Uani 1 1 d . A .
O12A O 0.8022(2) 0.08978(9) 0.3866(2) 0.0390(7) Uani 1 1 d . . .
C21A C 0.7276(3) 0.02562(13) 0.4648(4) 0.0412(11) Uani 1 1 d . . .
H21A H 0.7635 0.0081 0.4233 0.049 Uiso 1 1 calc R A .
H21B H 0.7190 0.0141 0.5291 0.049 Uiso 1 1 calc R . .
C22A C 0.6248(3) 0.03228(12) 0.4203(4) 0.0353(10) Uani 1 1 d . A .
C23A C 0.5442(3) 0.04168(13) 0.4800(3) 0.0358(10) Uani 1 1 d . . .
H23A H 0.5537 0.0446 0.5476 0.043 Uiso 1 1 calc R A .
C24A C 0.4493(3) 0.04686(12) 0.4400(3) 0.0337(10) Uani 1 1 d . A .
H24A H 0.3956 0.0532 0.4806 0.040 Uiso 1 1 calc R . .
C25A C 0.4352(3) 0.04252(12) 0.3403(3) 0.0308(9) Uani 1 1 d . . .
N25A N 0.3358(3) 0.04800(10) 0.2974(3) 0.0337(8) Uani 1 1 d . A .
H25A H 0.3390 0.0446 0.2323 0.040 Uiso 1 1 calc R . .
H25B H 0.3148 0.0710 0.3102 0.040 Uiso 1 1 calc R . .
H25C H 0.2931 0.0317 0.3235 0.040 Uiso 1 1 calc R . .
C26A C 0.5151(4) 0.03378(14) 0.2790(4) 0.0418(11) Uani 1 1 d . A .
H26A H 0.5056 0.0316 0.2112 0.050 Uiso 1 1 calc R . .
C27A C 0.6089(4) 0.02841(14) 0.3197(4) 0.0420(11) Uani 1 1 d . . .
H27A H 0.6624 0.0221 0.2789 0.050 Uiso 1 1 calc R A .
C30A C 1.0870(4) 0.10759(13) 0.4980(4) 0.0434(12) Uani 1 1 d . . .
H30A H 1.0261 0.1048 0.4594 0.052 Uiso 0.427(8) 1 d PR A .
H30B H 1.1295 0.1261 0.4667 0.052 Uiso 0.427(8) 1 d PR . .
H30D H 1.1368 0.1269 0.4877 0.052 Uiso 0.573(8) 1 d PR . .
H30E H 1.0462 0.1064 0.4388 0.052 Uiso 0.573(8) 1 d PR . .
C31A C 1.1408(3) 0.07081(14) 0.5076(4) 0.0366(11) Uani 1 1 d . A .
O31A O 1.1190(2) 0.04994(8) 0.5791(2) 0.0336(7) Uani 1 1 d . A .
O32A O 1.1987(3) 0.06211(13) 0.4403(3) 0.0742(13) Uani 1 1 d . . .
C40A C 1.1870(4) 0.06313(14) 0.7993(4) 0.0483(13) Uani 1 1 d . . .
H40A H 1.2199 0.0647 0.7355 0.058 Uiso 0.427(8) 1 d PR A .
H40B H 1.2353 0.0691 0.8505 0.058 Uiso 0.427(8) 1 d PR . .
H40D H 1.2163 0.0716 0.8609 0.058 Uiso 0.573(8) 1 d PR . .
H40E H 1.2409 0.0610 0.7514 0.058 Uiso 0.573(8) 1 d PR . .
C41A C 1.1432(4) 0.02488(14) 0.8157(4) 0.0436(12) Uani 1 1 d . A .
O41A O 1.0544(3) 0.01891(8) 0.7860(2) 0.0414(8) Uani 1 1 d . A .
O42A O 1.1973(3) 0.00046(12) 0.8533(3) 0.0660(11) Uani 1 1 d . . .
C50A C 0.8533(4) 0.04733(13) 0.8838(3) 0.0372(11) Uani 1 1 d . . .
H50A H 0.8087 0.0523 0.9389 0.045 Uiso 0.427(8) 1 d PR A .
H50B H 0.9122 0.0344 0.9085 0.045 Uiso 0.427(8) 1 d PR . .
H50D H 0.8035 0.0576 0.9284 0.045 Uiso 0.573(8) 1 d PR . .
H50E H 0.8972 0.0313 0.9222 0.045 Uiso 0.573(8) 1 d PR . .
C51A C 0.8000(3) 0.02378(12) 0.8062(3) 0.0345(10) Uani 1 1 d . A .
O51A O 0.8287(2) 0.02599(8) 0.7184(2) 0.0319(7) Uani 1 1 d . A .
O52A O 0.7310(3) 0.00263(11) 0.8355(2) 0.0543(10) Uani 1 1 d . . .
Y2 Y 0.46545(3) 0.223262(12) 0.24970(3) 0.03228(14) Uani 1 1 d . . .
N1G N 0.3762(3) 0.17526(10) 0.3662(3) 0.0354(9) Uani 1 1 d . . .
C2G C 0.3409(4) 0.19387(14) 0.4582(3) 0.0449(12) Uani 1 1 d . . .
H2G H 0.3971 0.1972 0.5028 0.054 Uiso 1 1 calc R . .
H2H H 0.2918 0.1781 0.4907 0.054 Uiso 1 1 calc R . .
C3G C 0.2943(5) 0.23136(15) 0.4364(4) 0.0539(14) Uani 1 1 d . . .
H3G H 0.2355 0.2278 0.3952 0.065 Uiso 1 1 calc R . .
H3H H 0.2726 0.2427 0.4979 0.065 Uiso 1 1 calc R . .
N4G N 0.3653(4) 0.25689(11) 0.3855(3) 0.0467(11) Uani 1 1 d . . .
C5G C 0.4318(5) 0.27499(15) 0.4595(4) 0.0628(18) Uani 1 1 d . . .
H5G H 0.4517 0.2568 0.5087 0.075 Uiso 1 1 calc R . .
H5H H 0.3953 0.2947 0.4927 0.075 Uiso 1 1 calc R . .
C6G C 0.5238(5) 0.29097(17) 0.4113(4) 0.0651(18) Uani 1 1 d . . .
H6G H 0.5041 0.3105 0.3658 0.078 Uiso 1 1 calc R . .
H6H H 0.5664 0.3020 0.4614 0.078 Uiso 1 1 calc R . .
N7G N 0.5815(4) 0.26190(14) 0.3568(3) 0.0544(12) Uani 1 1 d . . .
C8G C 0.6385(5) 0.2385(2) 0.4271(4) 0.0661(18) Uani 1 1 d . . .
H8G H 0.5957 0.2319 0.4824 0.079 Uiso 1 1 calc R . .
H8H H 0.6950 0.2526 0.4526 0.079 Uiso 1 1 calc R . .
C9G C 0.6760(5) 0.2035(2) 0.3778(5) 0.0696(19) Uani 1 1 d . . .
H9G H 0.7213 0.2102 0.3246 0.084 Uiso 1 1 calc R . .
H9H H 0.7135 0.1889 0.4254 0.084 Uiso 1 1 calc R . .
N10G N 0.5921(3) 0.18034(13) 0.3372(3) 0.0493(11) Uani 1 1 d . . .
C11G C 0.5479(4) 0.15740(17) 0.4181(4) 0.0529(14) Uani 1 1 d . . .
H11G H 0.5909 0.1361 0.4308 0.063 Uiso 1 1 calc R . .
H11H H 0.5444 0.1722 0.4780 0.063 Uiso 1 1 calc R . .
C12G C 0.4456(4) 0.14413(14) 0.3917(4) 0.0462(12) Uani 1 1 d . . .
H12G H 0.4180 0.1303 0.4468 0.055 Uiso 1 1 calc R . .
H12H H 0.4504 0.1273 0.3358 0.055 Uiso 1 1 calc R . .
C20G C 0.2911(4) 0.15967(13) 0.3092(3) 0.0396(11) Uani 1 1 d . . .
H20G H 0.2379 0.1780 0.3047 0.047 Uiso 1 1 calc R . .
H20H H 0.2648 0.1379 0.3429 0.047 Uiso 1 1 calc R . .
P1G P 0.33214(10) 0.14671(3) 0.18544(9) 0.0368(3) Uani 1 1 d . . .
O11G O 0.4149(2) 0.17369(8) 0.1593(2) 0.0363(7) Uani 1 1 d . . .
O12G O 0.3624(3) 0.10644(9) 0.1814(2) 0.0454(8) Uani 1 1 d . . .
C21G C 0.2244(4) 0.15345(14) 0.1065(4) 0.0476(13) Uani 1 1 d . . .
H21G H 0.2068 0.1797 0.1064 0.057 Uiso 1 1 calc R . .
H21H H 0.2424 0.1466 0.0395 0.057 Uiso 1 1 calc R . .
C22G C 0.1334(4) 0.13099(14) 0.1375(4) 0.0472(13) Uani 1 1 d . B .
C23G C 0.1347(5) 0.09213(15) 0.1375(4) 0.0557(15) Uani 1 1 d . B .
H23G H 0.1929 0.0796 0.1189 0.067 Uiso 1 1 calc R . .
C24G C 0.0509(7) 0.07198(18) 0.1647(5) 0.066(2) Uani 1 1 d . . .
H24G H 0.0494 0.0464 0.1545 0.079 Uiso 0.53(3) 1 d PR B .
H24J H 0.0544 0.0463 0.1726 0.079 Uiso 0.47(3) 1 d PR . .
C25G C -0.0158(14) 0.0864(4) 0.1978(12) 0.039(3) Uani 0.53(3) 1 d P B 9
N25G N -0.1055(12) 0.0638(4) 0.2243(10) 0.044(4) Uani 0.53(3) 1 d P B 9
H25G H -0.0930 0.0399 0.2126 0.053 Uiso 0.53(3) 1 calc PR B 9
H25H H -0.1576 0.0711 0.1880 0.053 Uiso 0.53(3) 1 calc PR B 9
H25I H -0.1196 0.0670 0.2880 0.053 Uiso 0.53(3) 1 calc PR B 9
C26G C -0.0231(11) 0.1240(4) 0.2096(15) 0.052(4) Uani 0.53(3) 1 d P B 9
H26G H -0.0752 0.1339 0.2472 0.063 Uiso 0.53(3) 1 d PR B 9
C25J C -0.0560(16) 0.0950(5) 0.1801(12) 0.039(4) Uani 0.47(3) 1 d P B 10
N25J N -0.1509(14) 0.0761(4) 0.1992(10) 0.044(4) Uani 0.47(3) 1 d P B 10
H25J H -0.1395 0.0520 0.2105 0.053 Uiso 0.47(3) 1 calc PR B 10
H25K H -0.1909 0.0785 0.1470 0.053 Uiso 0.47(3) 1 calc PR B 10
H25L H -0.1803 0.0862 0.2519 0.053 Uiso 0.47(3) 1 calc PR B 10
C26J C -0.0554(16) 0.1333(4) 0.1708(15) 0.050(4) Uani 0.47(3) 1 d P B 10
H26J H -0.1136 0.1476 0.1708 0.061 Uiso 0.47(3) 1 d PR B 10
C27J C 0.0472(6) 0.14825(18) 0.1654(7) 0.091(3) Uani 1 1 d . . .
H27G H 0.0348 0.1734 0.1545 0.109 Uiso 0.53(3) 1 d PR B .
H27J H 0.0535 0.1734 0.1808 0.109 Uiso 0.47(3) 1 d PR . .
C30G C 0.3066(5) 0.28503(15) 0.3306(4) 0.0594(16) Uani 1 1 d . . .
H30G H 0.3499 0.3057 0.3124 0.071 Uiso 1 1 calc R . .
H30H H 0.2535 0.2946 0.3725 0.071 Uiso 1 1 calc R . .
C31G C 0.2611(5) 0.26791(15) 0.2378(5) 0.0549(15) Uani 1 1 d . . .
O31G O 0.3078(3) 0.24022(9) 0.1999(2) 0.0429(8) Uani 1 1 d . . .
O32G O 0.1829(4) 0.28129(14) 0.2020(4) 0.0940(17) Uani 1 1 d . . .
C40G C 0.6474(5) 0.2805(2) 0.2846(4) 0.076(2) Uani 1 1 d . . .
H40G H 0.7019 0.2638 0.2674 0.091 Uiso 1 1 calc R . .
H40H H 0.6765 0.3025 0.3149 0.091 Uiso 1 1 calc R . .
C41G C 0.5926(5) 0.2919(2) 0.1913(4) 0.070(2) Uani 1 1 d . . .
O41G O 0.5034(3) 0.27938(10) 0.1800(2) 0.0485(9) Uani 1 1 d . . .
O42G O 0.6380(5) 0.3116(2) 0.1322(3) 0.122(3) Uani 1 1 d . . .
C50G C 0.6309(5) 0.1573(2) 0.2563(4) 0.0665(18) Uani 1 1 d . . .
H50G H 0.5821 0.1382 0.2402 0.080 Uiso 1 1 calc R . .
H50H H 0.6919 0.1450 0.2776 0.080 Uiso 1 1 calc R . .
C51G C 0.6525(4) 0.1799(2) 0.1663(4) 0.0693(19) Uani 1 1 d . . .
O51G O 0.6077(3) 0.21105(13) 0.1585(3) 0.0563(10) Uani 1 1 d . . .
O52G O 0.7113(4) 0.1672(2) 0.1030(4) 0.111(2) Uani 1 1 d . . .
C1M C 0.4990(6) 0.06711(18) 0.7749(5) 0.075(2) Uani 1 1 d . . .
H1M1 H 0.4535 0.0546 0.7312 0.090 Uiso 1 1 calc R . .
H1M2 H 0.4882 0.0586 0.8413 0.090 Uiso 1 1 calc R . .
H1M3 H 0.5668 0.0618 0.7555 0.090 Uiso 1 1 calc R . .
C2M C 0.4811(5) 0.10874(17) 0.7699(4) 0.0589(15) Uani 1 1 d . . .
H2M1 H 0.5435 0.1215 0.7880 0.071 Uiso 1 1 calc R . .
O2M O 0.4038(4) 0.12092(13) 0.8349(4) 0.0900(16) Uani 1 1 d . . .
H2N1 H 0.4084 0.1076 0.8918 0.108 Uiso 1 1 d R . .
C3M C 0.4520(5) 0.1207(2) 0.6675(5) 0.0699(18) Uani 1 1 d . . .
H3M1 H 0.3926 0.1076 0.6475 0.084 Uiso 1 1 calc R . .
H3M2 H 0.5057 0.1152 0.6225 0.084 Uiso 1 1 calc R . .
H3M3 H 0.4391 0.1471 0.6671 0.084 Uiso 1 1 calc R . .
O2W O 0.3497(4) 0.01266(18) 0.9838(3) 0.0935(17) Uani 1 1 d . . .
O3WA O 0.4046(7) 0.0806(2) 0.9984(5) 0.0382(15) Uani 0.40 1 d P . .
O3WB O 0.4874(9) 0.0834(3) 1.0253(7) 0.0382(15) Uani 0.30 1 d P . .
O3WC O 0.5954(10) 0.0555(5) 1.0329(16) 0.103(7) Uani 0.30 1 d P . .
O4WA O 0.7609(10) 0.0890(4) 1.0922(8) 0.074(5) Uani 0.51(3) 1 d P . .
O4WB O 0.7073(17) 0.0990(4) 1.0645(10) 0.095(6) Uani 0.49(3) 1 d P . .
O5WA O 0.8467(6) 0.2358(2) 0.6153(6) 0.060(2) Uani 0.50 1 d P . .
O5WB O 0.9994(9) 0.2114(3) 0.7906(8) 0.012(2) Uiso 0.20 1 d P . .
O5WC O 0.9762(12) 0.2738(4) 0.8377(12) 0.038(4) Uiso 0.20 1 d P . .
O5WD O 0.8985(16) 0.2510(6) 0.6779(16) 0.061(5) Uiso 0.20 1 d P . .
O5WE O 0.9407(13) 0.2077(4) 0.7952(12) 0.038(4) Uiso 0.20 1 d P . .
O5WF O 0.9355(15) 0.2453(6) 0.7855(15) 0.057(5) Uiso 0.20 1 d P . .
O6W O 0.0666(6) 0.2528(3) 0.0802(8) 0.078(3) Uani 0.50 1 d P . .
O7W O 0.8386(7) 0.2019(2) 0.9971(9) 0.087(3) Uani 0.50 1 d P . .
O8W O 0.0405(8) 0.1927(4) -0.0406(11) 0.120(5) Uani 0.50 1 d P . .

loop_
_atom_site_aniso_label
_atom_site_aniso_U_11
_atom_site_aniso_U_22
_atom_site_aniso_U_33
_atom_site_aniso_U_23
_atom_site_aniso_U_13
_atom_site_aniso_U_12
Y1 0.0283(2) 0.0229(2) 0.0318(2) -0.00171(16) -0.00355(16) 0.00032(16)
O1W 0.0358(18) 0.0290(16) 0.0348(17) -0.0076(13) 0.0006(13) -0.0025(14)
N1A 0.024(8) 0.023(10) 0.030(7) -0.003(6) -0.001(5) 0.002(5)
C2A 0.047(12) 0.020(6) 0.020(8) -0.002(6) 0.001(7) 0.008(8)
C3A 0.041(7) 0.029(6) 0.032(6) 0.001(4) 0.001(5) 0.006(5)
N4A 0.031(7) 0.030(6) 0.027(6) -0.007(5) -0.004(4) -0.008(5)
C5A 0.040(12) 0.018(10) 0.054(14) -0.005(7) -0.004(9) -0.001(8)
C6A 0.035(6) 0.027(6) 0.046(8) -0.010(5) -0.005(5) -0.004(5)
N7A 0.018(7) 0.029(6) 0.045(10) -0.012(8) 0.003(6) 0.002(5)
C8A 0.049(9) 0.031(8) 0.023(6) -0.008(5) -0.002(7) -0.005(8)
C9A 0.039(7) 0.034(6) 0.029(6) -0.008(5) -0.001(5) -0.001(6)
C11A 0.030(8) 0.031(6) 0.034(8) -0.010(6) 0.003(6) 0.007(5)
C12A 0.040(6) 0.037(7) 0.027(6) -0.006(5) 0.008(5) 0.005(5)
N1D 0.025(6) 0.026(6) 0.038(6) 0.000(4) 0.003(4) 0.000(4)
C2D 0.043(6) 0.027(6) 0.043(6) -0.004(5) -0.012(5) 0.002(4)
C3D 0.038(8) 0.025(5) 0.049(8) 0.003(5) 0.005(5) 0.007(5)
N4D 0.033(5) 0.025(4) 0.033(5) -0.002(3) -0.007(3) -0.005(4)
C5D 0.033(5) 0.031(5) 0.052(5) -0.002(4) -0.001(4) -0.004(4)
C6D 0.024(5) 0.022(8) 0.068(14) -0.004(6) -0.010(7) -0.005(5)
N7D 0.025(6) 0.032(5) 0.051(8) -0.011(6) 0.001(5) 0.000(4)
C8D 0.042(5) 0.045(6) 0.045(6) -0.016(6) -0.008(4) -0.004(5)
C9D 0.051(8) 0.042(7) 0.031(5) -0.008(4) -0.002(6) -0.013(7)
N10D 0.040(6) 0.031(5) 0.034(4) -0.006(3) -0.012(4) -0.001(4)
C11D 0.052(7) 0.040(6) 0.033(5) -0.005(4) 0.004(5) 0.005(5)
C12D 0.035(5) 0.045(6) 0.037(6) -0.006(5) 0.001(5) 0.010(4)
C20A 0.041(3) 0.052(3) 0.038(3) -0.002(2) -0.006(2) 0.019(2)
P1A 0.0321(6) 0.0318(6) 0.0324(6) -0.0001(5) -0.0040(5) 0.0026(5)
O11A 0.0333(16) 0.0347(17) 0.0338(17) -0.0018(13) -0.0023(13) 0.0041(13)
O12A 0.0454(19) 0.0375(18) 0.0341(17) 0.0016(14) -0.0084(14) -0.0022(15)
C21A 0.035(3) 0.032(2) 0.057(3) 0.002(2) -0.001(2) 0.004(2)
C22A 0.033(2) 0.024(2) 0.048(3) 0.0011(19) -0.003(2) -0.0026(18)
C23A 0.038(3) 0.035(2) 0.034(2) -0.003(2) -0.0026(19) -0.001(2)
C24A 0.032(2) 0.030(2) 0.039(3) -0.0014(19) 0.0015(19) 0.0012(18)
C25A 0.029(2) 0.024(2) 0.039(2) 0.0008(18) 0.0031(18) -0.0010(17)
N25A 0.033(2) 0.035(2) 0.034(2) 0.0022(16) -0.0016(16) -0.0048(16)
C26A 0.038(3) 0.046(3) 0.042(3) -0.005(2) 0.000(2) -0.004(2)
C27A 0.035(3) 0.043(3) 0.048(3) -0.007(2) 0.009(2) 0.004(2)
C30A 0.042(3) 0.036(3) 0.052(3) 0.000(2) 0.016(2) -0.005(2)
C31A 0.025(2) 0.045(3) 0.040(3) -0.013(2) -0.0013(19) -0.004(2)
O31A 0.0273(15) 0.0290(16) 0.0446(19) -0.0067(14) -0.0001(13) 0.0011(12)
O32A 0.072(3) 0.091(3) 0.060(3) 0.007(2) 0.027(2) 0.034(3)
C40A 0.039(3) 0.038(3) 0.068(4) -0.010(2) -0.025(3) 0.006(2)
C41A 0.054(3) 0.039(3) 0.037(3) -0.007(2) -0.013(2) 0.011(2)
O41A 0.054(2) 0.0295(17) 0.0412(18) -0.0047(14) -0.0179(16) 0.0002(15)
O42A 0.065(3) 0.063(3) 0.070(3) 0.011(2) -0.017(2) 0.021(2)
C50A 0.046(3) 0.037(2) 0.029(2) -0.0031(19) 0.001(2) -0.006(2)
C51A 0.037(2) 0.031(2) 0.036(3) 0.0003(19) -0.005(2) -0.0042(19)
O51A 0.0350(16) 0.0306(16) 0.0301(16) -0.0061(13) -0.0009(13) -0.0043(13)
O52A 0.062(2) 0.066(2) 0.0347(19) -0.0031(17) 0.0052(17) -0.033(2)
Y2 0.0357(2) 0.0392(3) 0.0220(2) 0.00084(17) -0.00165(16) -0.00279(18)
N1G 0.050(2) 0.031(2) 0.0253(19) 0.0018(15) 0.0008(16) 0.0042(17)
C2G 0.066(3) 0.040(3) 0.029(2) 0.001(2) 0.013(2) -0.004(2)
C3G 0.073(4) 0.047(3) 0.041(3) 0.001(2) 0.021(3) 0.008(3)
N4G 0.072(3) 0.035(2) 0.033(2) 0.0004(18) 0.009(2) 0.005(2)
C5G 0.119(6) 0.039(3) 0.031(3) -0.009(2) 0.007(3) -0.009(3)
C6G 0.115(5) 0.050(3) 0.031(3) -0.001(2) -0.009(3) -0.028(3)
N7G 0.071(3) 0.065(3) 0.028(2) 0.003(2) -0.009(2) -0.024(3)
C8G 0.072(4) 0.094(5) 0.032(3) 0.005(3) -0.020(3) -0.026(4)
C9G 0.050(3) 0.112(6) 0.047(3) 0.012(4) -0.022(3) 0.000(4)
N10G 0.047(3) 0.068(3) 0.032(2) -0.001(2) -0.0120(18) 0.012(2)
C11G 0.069(4) 0.060(3) 0.030(3) 0.002(2) -0.009(2) 0.024(3)
C12G 0.071(4) 0.036(3) 0.032(3) 0.000(2) -0.007(2) 0.010(2)
C20G 0.046(3) 0.032(2) 0.041(3) 0.004(2) 0.000(2) -0.003(2)
P1G 0.0524(7) 0.0310(6) 0.0271(6) 0.0035(5) -0.0062(5) 0.0004(5)
O11G 0.0482(19) 0.0350(17) 0.0256(15) -0.0018(13) 0.0004(13) -0.0023(14)
O12G 0.072(2) 0.0318(17) 0.0327(17) -0.0012(14) -0.0067(16) 0.0051(16)
C21G 0.065(3) 0.035(3) 0.044(3) 0.008(2) -0.016(2) -0.009(2)
C22G 0.068(4) 0.032(3) 0.042(3) 0.003(2) -0.016(3) -0.014(2)
C23G 0.076(4) 0.037(3) 0.055(3) 0.005(2) -0.033(3) -0.009(3)
C24G 0.114(6) 0.038(3) 0.046(3) 0.006(3) -0.033(4) -0.032(4)
C25G 0.040(9) 0.032(7) 0.046(7) -0.002(5) -0.014(6) -0.013(6)
N25G 0.046(7) 0.039(6) 0.048(6) -0.010(5) -0.005(5) -0.010(5)
C26G 0.046(7) 0.035(7) 0.077(10) -0.012(7) -0.003(7) 0.006(6)
C25J 0.043(10) 0.047(9) 0.027(7) -0.011(6) 0.001(6) -0.008(7)
N25J 0.043(8) 0.041(7) 0.050(6) 0.001(5) -0.002(5) -0.007(6)
C26J 0.056(9) 0.023(7) 0.073(11) 0.002(6) -0.005(8) 0.004(6)
C27J 0.089(5) 0.036(3) 0.148(8) -0.022(4) 0.029(5) -0.021(3)
C30G 0.087(4) 0.039(3) 0.053(3) 0.004(3) 0.018(3) 0.021(3)
C31G 0.062(4) 0.040(3) 0.063(4) 0.015(3) 0.009(3) 0.018(3)
O31G 0.0441(19) 0.0419(19) 0.0429(19) 0.0070(15) -0.0022(15) 0.0058(16)
O32G 0.089(4) 0.075(3) 0.118(4) 0.017(3) -0.006(3) 0.051(3)
C40G 0.081(5) 0.113(6) 0.033(3) 0.008(3) -0.015(3) -0.060(4)
C41G 0.083(4) 0.101(5) 0.026(3) 0.005(3) -0.007(3) -0.060(4)
O41G 0.065(2) 0.051(2) 0.0295(17) 0.0065(15) -0.0079(16) -0.0273(18)
O42G 0.134(5) 0.195(6) 0.036(2) 0.032(3) -0.024(3) -0.126(5)
C50G 0.052(3) 0.099(5) 0.049(3) -0.009(3) -0.009(3) 0.038(3)
C51G 0.041(3) 0.124(6) 0.043(3) -0.010(4) -0.002(3) 0.025(4)
O51G 0.0350(19) 0.100(3) 0.0335(19) -0.003(2) 0.0005(15) -0.002(2)
O52G 0.076(3) 0.187(6) 0.069(3) -0.006(4) 0.024(3) 0.054(4)
C1M 0.107(6) 0.057(4) 0.062(4) 0.001(3) 0.021(4) 0.015(4)
C2M 0.065(4) 0.057(4) 0.055(3) 0.001(3) 0.017(3) 0.007(3)
O2M 0.114(4) 0.058(3) 0.098(4) 0.003(3) 0.048(3) 0.011(3)
C3M 0.078(4) 0.075(4) 0.058(4) 0.008(3) 0.008(3) 0.023(4)
O2W 0.064(3) 0.163(5) 0.054(3) 0.038(3) -0.002(2) -0.004(3)
O3WA 0.064(4) 0.037(3) 0.014(3) -0.001(2) 0.008(3) 0.008(4)
O3WB 0.064(4) 0.037(3) 0.014(3) -0.001(2) 0.008(3) 0.008(4)
O3WC 0.041(8) 0.084(11) 0.183(19) -0.072(12) -0.057(10) 0.030(7)
O4WA 0.051(7) 0.123(10) 0.048(5) -0.024(5) -0.016(5) 0.041(6)
O4WB 0.097(13) 0.139(10) 0.049(6) -0.008(6) 0.009(7) 0.066(8)
O5WA 0.045(4) 0.065(5) 0.071(5) -0.009(4) -0.006(4) -0.003(4)
O6W 0.050(5) 0.081(6) 0.103(7) -0.015(6) 0.006(5) 0.000(4)
O7W 0.076(6) 0.052(5) 0.133(9) 0.021(6) -0.008(6) 0.010(5)
O8W 0.071(7) 0.121(10) 0.169(12) -0.084(9) -0.010(7) 0.005(6)

loop_
_atom_type_symbol
_atom_type_description
_atom_type_scat_dispersion_real
_atom_type_scat_dispersion_imag
_atom_type_scat_source
C C 0.0033 0.0016 'International Tables Vol C Tables 4.2.6.8 and 6.1.1.4'
H H 0.0000 0.0000 'International Tables Vol C Tables 4.2.6.8 and 6.1.1.4'
N N 0.0061 0.0033 'International Tables Vol C Tables 4.2.6.8 and 6.1.1.4'
O O 0.0106 0.0060 'International Tables Vol C Tables 4.2.6.8 and 6.1.1.4'
P P 0.1023 0.0942 'International Tables Vol C Tables 4.2.6.8 and 6.1.1.4'
Y Y -2.7962 3.5667 'International Tables Vol C Tables 4.2.6.8 and 6.1.1.4'

loop_
_geom_angle_atom_site_label_1
_geom_angle_atom_site_label_2
_geom_angle_atom_site_label_3
_geom_angle
O11A Y1 O31A 80.42(11)
O11A Y1 O51A 84.48(11)
O31A Y1 O51A 142.67(10)
O11A Y1 O41A 140.35(11)
O31A Y1 O41A 84.98(12)
O51A Y1 O41A 85.30(11)
O11A Y1 O1W 72.21(10)
O31A Y1 O1W 73.81(10)
O51A Y1 O1W 69.10(10)
O41A Y1 O1W 68.35(10)
O11A Y1 N10D 135.7(3)
O31A Y1 N10D 141.3(2)
O51A Y1 N10D 68.1(2)
O41A Y1 N10D 73.3(2)
O1W Y1 N10D 123.7(2)
O11A Y1 N7D 139.1(3)
O31A Y1 N7D 72.7(3)
O51A Y1 N7D 134.7(3)
O41A Y1 N7D 67.7(3)
O1W Y1 N7D 126.0(3)
N10D Y1 N7D 69.6(3)
O11A Y1 N4D 72.4(2)
O31A Y1 N4D 68.2(2)
O51A Y1 N4D 137.8(2)
O41A Y1 N4D 134.4(2)
O1W Y1 N4D 131.3(2)
N10D Y1 N4D 105.1(3)
N7D Y1 N4D 69.3(4)
O11A Y1 N4A 85.2(3)
O31A Y1 N4A 63.4(3)
O51A Y1 N4A 148.8(3)
O41A Y1 N4A 120.3(3)
O1W Y1 N4A 134.3(3)
N10D Y1 N4A 100.4(3)
N7D Y1 N4A 55.4(4)
N4D Y1 N4A 14.2(2)
O11A Y1 N10A 125.8(3)
O31A Y1 N10A 148.9(3)
O51A Y1 N10A 64.2(3)
O41A Y1 N10A 82.5(3)
O1W Y1 N10A 126.3(3)
N10D Y1 N10A 10.0(3)
N7D Y1 N10A 76.3(4)
N4D Y1 N10A 101.5(4)
N4A Y1 N10A 99.3(4)
O11A Y1 N7A 150.3(4)
O31A Y1 N7A 84.3(3)
O51A Y1 N7A 121.8(3)
O41A Y1 N7A 62.3(4)
O1W Y1 N7A 127.3(4)
N10D Y1 N7A 57.3(4)
N7D Y1 N7A 12.9(3)
N4D Y1 N7A 78.3(4)
N4A Y1 N7A 65.1(5)
N10A Y1 N7A 64.7(4)
O11A Y1 N1D 69.8(3)
O31A Y1 N1D 132.2(2)
O51A Y1 N1D 71.4(2)
O41A Y1 N1D 140.7(3)
O1W Y1 N1D 126.8(3)
N10D Y1 N1D 68.8(4)
N7D Y1 N1D 107.1(4)
N4D Y1 N1D 67.6(3)
N4A Y1 N1D 77.3(3)
N10A Y1 N1D 59.1(4)
N7A Y1 N1D 103.5(5)
Y1 O1W H11 129.4
Y1 O1W H12 112.6
H11 O1W H12 110.2
C12A N1A C2A 109.6(13)
C12A N1A C20A 109.6(10)
C2A N1A C20A 112.1(12)
C12A N1A Y1 113.7(9)
C2A N1A Y1 110.3(10)
C20A N1A Y1 101.3(7)
C3A C2A N1A 110.7(13)
C3A C2A H2A 109.5
N1A C2A H2A 109.5
C3A C2A H2B 109.5
N1A C2A H2B 109.5
H2A C2A H2B 108.1
C2A C3A N4A 111.8(11)
C2A C3A H3A 109.3
N4A C3A H3A 109.3
C2A C3A H3B 109.3
N4A C3A H3B 109.3
H3A C3A H3B 107.9
C3A N4A C5A 108.3(12)
C3A N4A C30A 106.7(9)
C5A N4A C30A 112.8(14)
C3A N4A Y1 115.6(8)
C5A N4A Y1 113.2(10)
C30A N4A Y1 100.0(6)
C6A C5A N4A 111.5(19)
C6A C5A H5A 109.3
N4A C5A H5A 109.3
C6A C5A H5B 109.3
N4A C5A H5B 109.3
H5A C5A H5B 108.0
C5A C6A N7A 113.9(13)
C5A C6A H6A 108.8
N7A C6A H6A 108.8
C5A C6A H6B 108.8
N7A C6A H6B 108.8
H6A C6A H6B 107.7
C6A N7A C8A 111.5(14)
C6A N7A C40A 105.3(11)
C8A N7A C40A 112.5(13)
C6A N7A Y1 114.5(10)
C8A N7A Y1 112.3(10)
C40A N7A Y1 100.0(8)
C9A C8A N7A 112.3(13)
C9A C8A H8A 109.1
N7A C8A H8A 109.1
C9A C8A H8B 109.1
N7A C8A H8B 109.1
H8A C8A H8B 107.9
C8A C9A N10A 110.8(11)
C8A C9A H9A 109.5
N10A C9A H9A 109.5
C8A C9A H9B 109.5
N10A C9A H9B 109.5
H9A C9A H9B 108.1
C9A N10A C11A 108.3(13)
C9A N10A C50A 109.3(9)
C11A N10A C50A 109.5(9)
C9A N10A Y1 116.2(8)
C11A N10A Y1 112.3(9)
C50A N10A Y1 100.8(7)
C12A C11A N10A 111.1(11)
C12A C11A H11A 109.4
N10A C11A H11A 109.4
C12A C11A H11B 109.4
N10A C11A H11B 109.4
H11A C11A H11B 108.0
N1A C12A C11A 111.4(11)
N1A C12A H12A 109.3
C11A C12A H12A 109.3
N1A C12A H12B 109.3
C11A C12A H12B 109.3
H12A C12A H12B 108.0
C20A N1D C12D 112.6(8)
C20A N1D C2D 106.5(10)
C12D N1D C2D 108.9(11)
C20A N1D Y1 109.9(8)
C12D N1D Y1 109.1(8)
C2D N1D Y1 109.8(7)
N1D C2D C3D 114.3(10)
N1D C2D H2D 108.7
C3D C2D H2D 108.7
N1D C2D H2E 108.7
C3D C2D H2E 108.7
H2D C2D H2E 107.6
N4D C3D C2D 110.6(11)
N4D C3D H3D 109.5
C2D C3D H3D 109.5
N4D C3D H3E 109.5
C2D C3D H3E 109.5
H3D C3D H3E 108.1
C30A N4D C5D 106.2(7)
C30A N4D C3D 112.7(8)
C5D N4D C3D 109.1(9)
C30A N4D Y1 105.6(5)
C5D N4D Y1 109.8(6)
C3D N4D Y1 113.0(7)
N4D C5D C6D 112.1(10)
N4D C5D H5D 109.2
C6D C5D H5D 109.2
N4D C5D H5E 109.2
C6D C5D H5E 109.2
H5D C5D H5E 107.9
N7D C6D C5D 111.4(14)
N7D C6D H6D 109.4
C5D C6D H6D 109.4
N7D C6D H6E 109.4
C5D C6D H6E 109.4
H6D C6D H6E 108.0
C40A N7D C8D 106.6(9)
C40A N7D C6D 114.1(11)
C8D N7D C6D 109.5(13)
C40A N7D Y1 106.6(8)
C8D N7D Y1 109.8(7)
C6D N7D Y1 110.2(10)
N7D C8D C9D 113.9(9)
N7D C8D H8D 108.8
C9D C8D H8D 108.8
N7D C8D H8E 108.8
C9D C8D H8E 108.8
H8D C8D H8E 107.7
N10D C9D C8D 111.7(9)
N10D C9D H9D 109.3
C8D C9D H9D 109.3
N10D C9D H9E 109.3
C8D C9D H9E 109.3
H9D C9D H9E 107.9
C50A N10D C9D 111.6(8)
C50A N10D C11D 107.0(8)
C9D N10D C11D 108.6(9)
C50A N10D Y1 106.7(5)
C9D N10D Y1 111.3(7)
C11D N10D Y1 111.6(6)
N10D C11D C12D 113.8(9)
N10D C11D H11D 108.8
C12D C11D H11D 108.8
N10D C11D H11E 108.8
C12D C11D H11E 108.8
H11D C11D H11E 107.7
N1D C12D C11D 112.1(9)
N1D C12D H12D 109.2
C11D C12D H12D 109.2
N1D C12D H12E 109.2
C11D C12D H12E 109.2
H12D C12D H12E 107.9
N1D C20A N1A 19.6(6)
N1D C20A P1A 118.0(6)
N1A C20A P1A 106.9(6)
N1D C20A H20A 116.4
N1A C20A H20A 110.1
P1A C20A H20A 110.2
N1D C20A H20B 91.1
N1A C20A H20B 110.5
P1A C20A H20B 110.6
H20A C20A H20B 108.6
N1D C20A H20D 107.9
N1A C20A H20D 98.3
P1A C20A H20D 107.7
H20A C20A H20D 14.1
H20B C20A H20D 121.4
N1D C20A H20E 107.7
N1A C20A H20E 127.3
P1A C20A H20E 107.9
H20A C20A H20E 93.4
H20B C20A H20E 18.5
H20D C20A H20E 107.2
O12A P1A O11A 116.42(19)
O12A P1A C21A 110.5(2)
O11A P1A C21A 106.80(19)
O12A P1A C20A 111.8(2)
O11A P1A C20A 103.98(19)
C21A P1A C20A 106.7(3)
P1A O11A Y1 129.47(18)
C22A C21A P1A 114.9(3)
C22A C21A H21A 108.5
P1A C21A H21A 108.5
C22A C21A H21B 108.5
P1A C21A H21B 108.5
H21A C21A H21B 107.5
C27A C22A C23A 118.6(4)
C27A C22A C21A 120.9(4)
C23A C22A C21A 120.5(4)
C22A C23A C24A 120.8(4)
C22A C23A H23A 119.6
C24A C23A H23A 119.6
C25A C24A C23A 119.6(4)
C25A C24A H24A 120.2
C23A C24A H24A 120.2
C24A C25A C26A 120.6(4)
C24A C25A N25A 120.1(4)
C26A C25A N25A 119.3(4)
C25A N25A H25A 109.5
C25A N25A H25B 109.5
H25A N25A H25B 109.5
C25A N25A H25C 109.5
H25A N25A H25C 109.5
H25B N25A H25C 109.5
C27A C26A C25A 119.2(5)
C27A C26A H26A 120.4
C25A C26A H26A 120.4
C26A C27A C22A 121.2(4)
C26A C27A H27A 119.4
C22A C27A H27A 119.4
N4D C30A C31A 117.6(5)
N4D C30A N4A 24.6(4)
C31A C30A N4A 104.6(6)
N4D C30A H30A 86.4
C31A C30A H30A 110.7
N4A C30A H30A 110.9
N4D C30A H30B 119.0
C31A C30A H30B 111.0
N4A C30A H30B 110.7
H30A C30A H30B 109.0
N4D C30A H30D 108.3
C31A C30A H30D 108.2
N4A C30A H30D 95.2
H30A C30A H30D 124.7
H30B C30A H30D 17.9
N4D C30A H30E 107.5
C31A C30A H30E 107.5
N4A C30A H30E 132.1
H30A C30A H30E 23.3
H30B C30A H30E 89.8
H30D C30A H30E 107.2
O32A C31A O31A 124.2(5)
O32A C31A C30A 117.1(5)
O31A C31A C30A 118.5(4)
C31A O31A Y1 122.8(3)
N7D C40A C41A 116.0(6)
N7D C40A N7A 22.8(6)
C41A C40A N7A 104.9(8)
N7D C40A H40A 87.7
C41A C40A H40A 111.0
N7A C40A H40A 110.4
N7D C40A H40B 119.9
C41A C40A H40B 110.6
N7A C40A H40B 110.9
H40A C40A H40B 108.9
N7D C40A H40D 108.4
C41A C40A H40D 108.3
N7A C40A H40D 95.2
H40A C40A H40D 124.4
H40B C40A H40D 18.0
N7D C40A H40E 108.0
C41A C40A H40E 108.3
N7A C40A H40E 130.6
H40A C40A H40E 22.4
H40B C40A H40E 90.2
H40D C40A H40E 107.5
O42A C41A O41A 123.5(5)
O42A C41A C40A 118.5(5)
O41A C41A C40A 117.9(4)
C41A O41A Y1 122.8(3)
N10D C50A C51A 114.2(5)
N10D C50A N10A 17.8(5)
C51A C50A N10A 106.1(6)
N10D C50A H50A 118.8
C51A C50A H50A 110.2
N10A C50A H50A 110.7
N10D C50A H50B 93.0
C51A C50A H50B 110.5
N10A C50A H50B 110.7
H50A C50A H50B 108.6
N10D C50A H50D 108.4
C51A C50A H50D 108.7
N10A C50A H50D 97.9
H50A C50A H50D 14.7
H50B C50A H50D 121.4
N10D C50A H50E 108.7
C51A C50A H50E 108.8
N10A C50A H50E 126.3
H50A C50A H50E 93.8
H50B C50A H50E 17.5
H50D C50A H50E 107.7
O51A C51A O52A 124.2(4)
O51A C51A C50A 118.5(4)
O52A C51A C50A 117.3(4)
C51A O51A Y1 123.3(3)
O11G Y2 O41G 122.41(11)
O11G Y2 O31G 77.02(12)
O41G Y2 O31G 81.19(13)
O11G Y2 O51G 78.82(13)
O41G Y2 O51G 76.34(16)
O31G Y2 O51G 130.38(12)
O11G Y2 N7G 157.25(15)
O41G Y2 N7G 67.59(13)
O31G Y2 N7G 125.73(15)
O51G Y2 N7G 84.73(15)
O11G Y2 N4G 126.93(13)
O41G Y2 N4G 89.82(13)
O31G Y2 N4G 67.05(13)
O51G Y2 N4G 154.00(15)
N7G Y2 N4G 69.57(16)
O11G Y2 N10G 88.56(13)
O41G Y2 N10G 124.98(15)
O31G Y2 N10G 153.73(14)
O51G Y2 N10G 65.99(14)
N7G Y2 N10G 70.31(16)
N4G Y2 N10G 106.96(14)
O11G Y2 N1G 70.97(11)
O41G Y2 N1G 158.42(13)
O31G Y2 N1G 86.30(12)
O51G Y2 N1G 124.81(14)
N7G Y2 N1G 106.98(13)
N4G Y2 N1G 69.05(12)
N10G Y2 N1G 68.14(14)
C20G N1G C2G 111.3(4)
C20G N1G C12G 108.2(4)
C2G N1G C12G 109.8(4)
C20G N1G Y2 106.3(3)
C2G N1G Y2 110.6(3)
C12G N1G Y2 110.5(3)
N1G C2G C3G 111.5(4)
N1G C2G H2G 109.3
C3G C2G H2G 109.3
N1G C2G H2H 109.3
C3G C2G H2H 109.3
H2G C2G H2H 108.0
N4G C3G C2G 112.2(5)
N4G C3G H3G 109.2
C2G C3G H3G 109.2
N4G C3G H3H 109.2
C2G C3G H3H 109.2
H3G C3G H3H 107.9
C30G N4G C3G 108.5(5)
C30G N4G C5G 110.9(4)
C3G N4G C5G 109.7(4)
C30G N4G Y2 103.6(3)
C3G N4G Y2 111.9(3)
C5G N4G Y2 112.1(4)
N4G C5G C6G 111.2(4)
N4G C5G H5G 109.4
C6G C5G H5G 109.4
N4G C5G H5H 109.4
C6G C5G H5H 109.4
H5G C5G H5H 108.0
N7G C6G C5G 111.6(5)
N7G C6G H6G 109.3
C5G C6G H6G 109.3
N7G C6G H6H 109.3
C5G C6G H6H 109.3
H6G C6G H6H 108.0
C40G N7G C8G 112.2(5)
C40G N7G C6G 108.6(5)
C8G N7G C6G 110.0(4)
C40G N7G Y2 103.5(3)
C8G N7G Y2 111.9(3)
C6G N7G Y2 110.6(4)
N7G C8G C9G 111.0(4)
N7G C8G H8G 109.4
C9G C8G H8G 109.4
N7G C8G H8H 109.4
C9G C8G H8H 109.4
H8G C8G H8H 108.0
N10G C9G C8G 112.1(5)
N10G C9G H9G 109.2
C8G C9G H9G 109.2
N10G C9G H9H 109.2
C8G C9G H9H 109.2
H9G C9G H9H 107.9
C50G N10G C11G 112.1(5)
C50G N10G C9G 108.9(5)
C11G N10G C9G 109.3(4)
C50G N10G Y2 103.0(3)
C11G N10G Y2 114.2(3)
C9G N10G Y2 109.1(4)
C12G C11G N10G 111.2(4)
C12G C11G H11G 109.4
N10G C11G H11G 109.4
C12G C11G H11H 109.4
N10G C11G H11H 109.4
H11G C11G H11H 108.0
C11G C12G N1G 112.6(4)
C11G C12G H12G 109.1
N1G C12G H12G 109.1
C11G C12G H12H 109.1
N1G C12G H12H 109.1
H12G C12G H12H 107.8
N1G C20G P1G 110.3(3)
N1G C20G H20G 109.6
P1G C20G H20G 109.6
N1G C20G H20H 109.6
P1G C20G H20H 109.6
H20G C20G H20H 108.1
O12G P1G O11G 114.4(2)
O12G P1G C21G 108.7(2)
O11G P1G C21G 110.9(2)
O12G P1G C20G 111.1(2)
O11G P1G C20G 105.7(2)
C21G P1G C20G 105.8(3)
P1G O11G Y2 126.52(18)
C22G C21G P1G 113.7(3)
C22G C21G H21G 108.8
P1G C21G H21G 108.8
C22G C21G H21H 108.8
P1G C21G H21H 108.8
H21G C21G H21H 107.7
C27J C22G C23G 117.8(6)
C27J C22G C21G 120.8(5)
C23G C22G C21G 121.4(6)
C24G C23G C22G 120.9(7)
C24G C23G H23G 119.6
C22G C23G H23G 119.6
C25G C24G C23G 120.4(9)
C25G C24G C25J 16.4(10)
C23G C24G C25J 117.9(8)
C25G C24G H24G 119.9
C23G C24G H24G 119.7
C25J C24G H24G 119.5
C25G C24G H24J 116.8
C23G C24G H24J 120.6
C25J C24G H24J 121.5
H24G C24G H24J 15.8
C24G C25G C26G 124.1(13)
C24G C25G N25G 118.8(12)
C26G C25G N25G 117.0(13)
C25G N25G H25G 109.5
C25G N25G H25H 109.5
H25G N25G H25H 109.5
C25G N25G H25I 109.5
H25G N25G H25I 109.5
H25H N25G H25I 109.5
C25G C26G C27J 120.9(12)
C25G C26G H26G 119.6
C27J C26G H26G 119.5
C25G C26G H26J 123.5
C27J C26G H26J 92.0
H26G C26G H26J 53.3
C26J C25J N25J 119.0(14)
C26J C25J C24G 118.6(13)
N25J C25J C24G 122.3(12)
C25J N25J H25J 109.5
C25J N25J H25K 109.5
H25J N25J H25K 109.5
C25J N25J H25L 109.5
H25J N25J H25L 109.5
H25K N25J H25L 109.5
C25J C26J C27J 111.9(13)
C25J C26J H26G 85.9
C27J C26J H26G 105.7
C25J C26J H26J 123.0
C27J C26J H26J 125.1
H26G C26J H26J 77.6
C22G C27J C26G 113.4(9)
C22G C27J C26J 129.3(8)
C26G C27J C26J 30.4(6)
C22G C27J H27G 123.2
C26G C27J H27G 123.3
C26J C27J H27G 101.4
C22G C27J H27J 115.3
C26G C27J H27J 124.3
C26J C27J H27J 115.3
H27G C27J H27J 27.0
N4G C30G C31G 110.5(4)
N4G C30G H30G 109.5
C31G C30G H30G 109.5
N4G C30G H30H 109.5
C31G C30G H30H 109.5
H30G C30G H30H 108.1
O32G C31G O31G 123.3(6)
O32G C31G C30G 119.9(5)
O31G C31G C30G 116.8(5)
C31G O31G Y2 122.3(4)
N7G C40G C41G 112.8(5)
N7G C40G H40G 109.0
C41G C40G H40G 109.0
N7G C40G H40H 109.0
C41G C40G H40H 109.0
H40G C40G H40H 107.8
O42G C41G O41G 125.5(6)
O42G C41G C40G 117.5(5)
O41G C41G C40G 117.0(5)
C41G O41G Y2 117.7(4)
N10G C50G C51G 111.9(6)
N10G C50G H50G 109.2
C51G C50G H50G 109.2
N10G C50G H50H 109.2
C51G C50G H50H 109.2
H50G C50G H50H 107.9
O52G C51G O51G 124.0(7)
O52G C51G C50G 119.0(7)
O51G C51G C50G 117.0(5)
C51G O51G Y2 120.6(4)
C2M C1M H1M1 109.5
C2M C1M H1M2 109.5
H1M1 C1M H1M2 109.5
C2M C1M H1M3 109.5
H1M1 C1M H1M3 109.5
H1M2 C1M H1M3 109.5
O2M C2M C3M 107.2(5)
O2M C2M C1M 112.9(5)
C3M C2M C1M 111.4(6)
O2M C2M H2M1 108.4
C3M C2M H2M1 108.4
C1M C2M H2M1 108.4
C2M O2M H2N1 108.3
C2M C3M H3M1 109.5
C2M C3M H3M2 109.5
H3M1 C3M H3M2 109.5
C2M C3M H3M3 109.5
H3M1 C3M H3M3 109.5
H3M2 C3M H3M3 109.5
O3WA O3WB O3WC 138.2(10)
O5WE O5WB O5WF 65.0(16)
O5WA O5WD O5WF 140.6(19)
O5WB O5WE O5WF 82.9(18)
O5WE O5WF O5WC 132.7(18)
O5WE O5WF O5WB 32.1(8)
O5WC O5WF O5WB 111.3(16)
O5WE O5WF O5WD 103.8(16)
O5WC O5WF O5WD 121.2(17)
O5WB O5WF O5WD 109.5(15)

loop_
_geom_bond_atom_site_label_1
_geom_bond_atom_site_label_2
_geom_bond_distance
Y1 O11A 2.295(3)
Y1 O31A 2.308(3)
Y1 O51A 2.324(3)
Y1 O41A 2.332(3)
Y1 O1W 2.485(3)
Y1 N10D 2.586(9)
Y1 N7D 2.607(14)
Y1 N4D 2.633(9)
Y1 N4A 2.663(12)
Y1 N10A 2.676(14)
Y1 N7A 2.697(18)
Y1 N1D 2.701(14)
O1W H11 0.8436
O1W H12 0.8131
N1A C12A 1.481(19)
N1A C2A 1.52(2)
N1A C20A 1.633(16)
C2A C3A 1.48(2)
C2A H2A 0.9700
C2A H2B 0.9700
C3A N4A 1.480(16)
C3A H3A 0.9700
C3A H3B 0.9700
N4A C5A 1.51(3)
N4A C30A 1.577(13)
C5A C6A 1.46(3)
C5A H5A 0.9700
C5A H5B 0.9700
C6A N7A 1.48(2)
C6A H6A 0.9700
C6A H6B 0.9700
N7A C8A 1.480(19)
N7A C40A 1.551(17)
C8A C9A 1.476(19)
C8A H8A 0.9700
C8A H8B 0.9700
C9A N10A 1.495(17)
C9A H9A 0.9700
C9A H9B 0.9700
N10A C11A 1.507(17)
N10A C50A 1.526(15)
C11A C12A 1.494(18)
C11A H11A 0.9700
C11A H11B 0.9700
C12A H12A 0.9700
C12A H12B 0.9700
N1D C20A 1.386(14)
N1D C12D 1.484(16)
N1D C2D 1.488(12)
C2D C3D 1.504(14)
C2D H2D 0.9700
C2D H2E 0.9700
C3D N4D 1.492(15)
C3D H3D 0.9700
C3D H3E 0.9700
N4D C30A 1.437(10)
N4D C5D 1.486(11)
C5D C6D 1.518(15)
C5D H5D 0.9700
C5D H5E 0.9700
C6D N7D 1.497(19)
C6D H6D 0.9700
C6D H6E 0.9700
N7D C40A 1.467(15)
N7D C8D 1.496(13)
C8D C9D 1.502(15)
C8D H8D 0.9700
C8D H8E 0.9700
C9D N10D 1.468(15)
C9D H9D 0.9700
C9D H9E 0.9700
N10D C50A 1.466(10)
N10D C11D 1.491(13)
C11D C12D 1.504(14)
C11D H11D 0.9700
C11D H11E 0.9700
C12D H12D 0.9700
C12D H12E 0.9700
C20A P1A 1.816(5)
C20A H20A 0.9700
C20A H20B 0.9700
C20A H20D 0.9700
C20A H20E 0.9700
P1A O12A 1.499(3)
P1A O11A 1.522(3)
P1A C21A 1.807(5)
C21A C22A 1.515(6)
C21A H21A 0.9700
C21A H21B 0.9700
C22A C27A 1.385(7)
C22A C23A 1.386(7)
C23A C24A 1.388(6)
C23A H23A 0.9300
C24A C25A 1.371(6)
C24A H24A 0.9300
C25A C26A 1.386(6)
C25A N25A 1.460(5)
N25A H25A 0.8900
N25A H25B 0.8900
N25A H25C 0.8900
C26A C27A 1.380(7)
C26A H26A 0.9300
C27A H27A 0.9300
C30A C31A 1.507(7)
C30A H30A 0.9700
C30A H30B 0.9700
C30A H30D 0.9700
C30A H30E 0.9700
C31A O32A 1.233(6)
C31A O31A 1.258(6)
C40A C41A 1.507(7)
C40A H40A 0.9700
C40A H40B 0.9700
C40A H40D 0.9700
C40A H40E 0.9700
C41A O42A 1.244(6)
C41A O41A 1.269(6)
C50A C51A 1.525(6)
C50A H50A 0.9700
C50A H50B 0.9700
C50A H50D 0.9700
C50A H50E 0.9700
C51A O51A 1.250(5)
C51A O52A 1.257(6)
Y2 O11G 2.262(3)
Y2 O41G 2.280(3)
Y2 O31G 2.290(3)
Y2 O51G 2.304(4)
Y2 N7G 2.533(4)
Y2 N4G 2.572(4)
Y2 N10G 2.574(4)
Y2 N1G 2.621(4)
N1G C20G 1.482(6)
N1G C2G 1.488(6)
N1G C12G 1.491(6)
C2G C3G 1.510(7)
C2G H2G 0.9700
C2G H2H 0.9700
C3G N4G 1.486(7)
C3G H3G 0.9700
C3G H3H 0.9700
N4G C30G 1.478(7)
N4G C5G 1.487(7)
C5G C6G 1.502(9)
C5G H5G 0.9700
C5G H5H 0.9700
C6G N7G 1.490(8)
C6G H6G 0.9700
C6G H6H 0.9700
N7G C40G 1.474(7)
N7G C8G 1.479(8)
C8G C9G 1.508(10)
C8G H8G 0.9700
C8G H8H 0.9700
C9G N10G 1.498(8)
C9G H9G 0.9700
C9G H9H 0.9700
N10G C50G 1.467(7)
N10G C11G 1.491(7)
C11G C12G 1.488(8)
C11G H11G 0.9700
C11G H11H 0.9700
C12G H12G 0.9700
C12G H12H 0.9700
C20G P1G 1.822(5)
C20G H20G 0.9700
C20G H20H 0.9700
P1G O12G 1.501(3)
P1G O11G 1.509(3)
P1G C21G 1.807(5)
C21G C22G 1.515(7)
C21G H21G 0.9700
C21G H21H 0.9700
C22G C27J 1.359(9)
C22G C23G 1.394(7)
C23G C24G 1.380(9)
C23G H23G 0.9300
C24G C25G 1.122(19)
C24G C25J 1.66(2)
C24G H24G 0.9300
C24G H24J 0.9300
C25G C26G 1.36(2)
C25G N25G 1.487(17)
N25G H25G 0.8900
N25G H25H 0.8900
N25G H25I 0.8900
C26G C27J 1.411(16)
C26G H26G 0.9300
C26G H26J 1.5655
C25J C26J 1.38(2)
C25J N25J 1.459(19)
N25J H25J 0.8900
N25J H25K 0.8900
N25J H25L 0.8900
C26J C27J 1.470(19)
C26J H26G 1.0671
C26J H26J 0.9300
C27J H27G 0.9300
C27J H27J 0.9300
C30G C31G 1.524(9)
C30G H30G 0.9700
C30G H30H 0.9700
C31G O32G 1.246(7)
C31G O31G 1.279(6)
C40G C41G 1.516(8)
C40G H40G 0.9700
C40G H40H 0.9700
C41G O42G 1.226(7)
C41G O41G 1.280(7)
C50G C51G 1.490(10)
C50G H50G 0.9700
C50G H50H 0.9700
C51G O52G 1.247(7)
C51G O51G 1.272(8)
C1M C2M 1.514(9)
C1M H1M1 0.9600
C1M H1M2 0.9600
C1M H1M3 0.9600
C2M O2M 1.424(7)
C2M C3M 1.503(8)
C2M H2M1 0.9800
O2M H2N1 0.9085
C3M H3M1 0.9600
C3M H3M2 0.9600
C3M H3M3 0.9600
O3WA O3WB 1.167(13)
O3WB O3WC 1.755(17)
O4WA O4WB 0.883(12)
O5WA O5WD 1.22(2)
O5WB O5WE 0.796(16)
O5WB O5WF 1.49(2)
O5WC O5WF 1.36(2)
O5WD O5WF 1.55(3)
O5WE O5WF 1.36(3)
